data_7119886
loop_
_publ_author_name
'Min, Junxiang'
'Xu, Guangyang'
'Sun, Jiangtao'

_publ_section_title
;
 A controlled selective synthesis of dihydropyrans through tandem reaction
 of alkynes with diazo compounds.
;
_journal_issue 31
_journal_name_full 'Chemical communications (Cambridge, England)'
_journal_page_first 4350
_journal_page_last 4353
_journal_paper_doi 10.1039/c7cc01616f
_journal_volume 53
_journal_year 2017
_chemical_formula_sum 'C19 H22 O5'
_chemical_formula_weight 330.36
_space_group_crystal_system monoclinic
_space_group_IT_number 14
_space_group_name_Hall '-P 2ybc'
_space_group_name_H-M_alt 'P 1 21/c 1'
_symmetry_space_group_name_Hall '-P 2ybc'
_symmetry_space_group_name_H-M 'P 1 21/c 1'
_atom_sites_solution_hydrogens geom
_audit_creation_method SHELXL-2014/6
_audit_update_record
;
2017-01-18 deposited with the CCDC.
2017-03-27 downloaded from the CCDC.
;
_cell_angle_alpha 90
_cell_angle_beta 96.308(5)
_cell_angle_gamma 90
_cell_formula_units_Z 4
_cell_length_a 13.392(3)
_cell_length_b 9.3651(19)
_cell_length_c 14.198(3)
_cell_measurement_reflns_used 2483
_cell_measurement_temperature 296(2)
_cell_measurement_theta_max 24.53
_cell_measurement_theta_min 2.61
_cell_volume 1769.9(7)
_computing_cell_refinement 'Bruker SAINT'
_computing_data_collection 'Bruker APEX2'
_computing_data_reduction 'Bruker SAINT'
_computing_molecular_graphics 'Bruker SHELXTL'
_computing_publication_material 'Bruker SHELXTL'
_computing_structure_refinement 'SHELXL-2014/6 (Sheldrick, 2014)'
_computing_structure_solution 'SHELXS-97 (Sheldrick, 2008)'
_diffrn_ambient_temperature 296(2)
_diffrn_measured_fraction_theta_full 0.996
_diffrn_measured_fraction_theta_max 0.995
_diffrn_measurement_device_type 'Bruker APEX-II CCD'
_diffrn_measurement_method '\f and \w scans'
_diffrn_radiation_type MoK\a
_diffrn_radiation_wavelength 0.71073
_diffrn_reflns_av_R_equivalents 0.0379
_diffrn_reflns_av_unetI/netI 0.0428
_diffrn_reflns_Laue_measured_fraction_full 0.996
_diffrn_reflns_Laue_measured_fraction_max 0.995
_diffrn_reflns_limit_h_max 16
_diffrn_reflns_limit_h_min -16
_diffrn_reflns_limit_k_max 11
_diffrn_reflns_limit_k_min -11
_diffrn_reflns_limit_l_max 13
_diffrn_reflns_limit_l_min -17
_diffrn_reflns_number 9867
_diffrn_reflns_point_group_measured_fraction_full 0.996
_diffrn_reflns_point_group_measured_fraction_max 0.995
_diffrn_reflns_theta_full 25.242
_diffrn_reflns_theta_max 25.492
_diffrn_reflns_theta_min 1.530
_exptl_absorpt_coefficient_mu 0.089
_exptl_absorpt_correction_T_max 0.982
_exptl_absorpt_correction_T_min 0.976
_exptl_absorpt_correction_type multi-scan
_exptl_absorpt_process_details SADABS
_exptl_crystal_colour COLORLESS
_exptl_crystal_density_diffrn 1.240
_exptl_crystal_description BLOCK
_exptl_crystal_F_000 704
_exptl_crystal_size_max 0.250
_exptl_crystal_size_mid 0.220
_exptl_crystal_size_min 0.200
_refine_diff_density_max 0.419
_refine_diff_density_min -0.168
_refine_diff_density_rms 0.044
_refine_ls_extinction_coef 0.008(2)
_refine_ls_extinction_expression Fc^*^=kFc[1+0.001xFc^2^\l^3^/sin(2\q)]^-1/4^
_refine_ls_extinction_method SHELXL
_refine_ls_goodness_of_fit_ref 1.058
_refine_ls_hydrogen_treatment constr
_refine_ls_matrix_type full
_refine_ls_number_parameters 221
_refine_ls_number_reflns 3280
_refine_ls_number_restraints 0
_refine_ls_restrained_S_all 1.058
_refine_ls_R_factor_all 0.0817
_refine_ls_R_factor_gt 0.0526
_refine_ls_shift/su_max 0.000
_refine_ls_shift/su_mean 0.000
_refine_ls_structure_factor_coef Fsqd
_refine_ls_weighting_details 'w=1/[\s^2^(Fo^2^)+(0.1026P)^2^+0.0679P] where P=(Fo^2^+2Fc^2^)/3'
_refine_ls_weighting_scheme calc
_refine_ls_wR_factor_gt 0.1594
_refine_ls_wR_factor_ref 0.1779
_reflns_Friedel_coverage 0.000
_reflns_number_gt 2195
_reflns_number_total 3280
_reflns_threshold_expression 'I > 2\s(I)'
_cod_data_source_file c7cc01616f2.cif
_cod_data_source_block mjx
_cod_depositor_comments
;
The following automatic conversions were performed:

'_exptl_absorpt_correction_type' value 'MULTI-SCAN' changed to
'multi-scan' according to
/home/data/users/saulius/crontab/automatic-downloads/rss-feeds/RSC/lib/dictionaries/cif_core.dic
dictionary named 'cif_core.dic' version 2.4.2 from 2011-04-26.

Automatic conversion script
Id: cif_fix_values 4973 2017-02-22 13:04:09Z antanas 

 Adding full bibliography for 7119886.cif.
;
_cod_original_cell_volume 1769.9(6)
_cod_database_code 7119886
_shelx_space_group_comment
; 
The symmetry employed for this shelxl refinement is uniquely defined 
by the following loop, which should always be used as a source of 
symmetry information in preference to the above space-group names. 
They are only intended as comments. 
;
_shelx_estimated_absorpt_t_min 0.978
_shelx_estimated_absorpt_t_max 0.982
_shelxl_version_number 2014/6

loop_
_space_group_symop_operation_xyz
'x, y, z'
'-x, y+1/2, -z+1/2'
'-x, -y, -z'
'x, -y-1/2, z-1/2'

loop_
_atom_site_label
_atom_site_type_symbol
_atom_site_fract_x
_atom_site_fract_y
_atom_site_fract_z
_atom_site_U_iso_or_equiv
_atom_site_adp_type
_atom_site_occupancy
_atom_site_site_symmetry_order
_atom_site_calc_flag
_atom_site_refinement_flags_posn
_atom_site_refinement_flags_adp
C1 C 0.71132(16) -0.1183(2) 0.33914(15) 0.0526(6) Uani 1 1 d . .
H1 H 0.6801 -0.2060 0.3263 0.063 Uiso 1 1 calc R U
C2 C 0.80481(19) -0.1124(3) 0.39194(18) 0.0699(8) Uani 1 1 d . .
H2 H 0.8360 -0.1966 0.4139 0.084 Uiso 1 1 calc R U
C3 C 0.8515(2) 0.0146(4) 0.41210(18) 0.0735(8) Uani 1 1 d . .
H3 H 0.9137 0.0171 0.4482 0.088 Uiso 1 1 calc R U
C4 C 0.80638(17) 0.1391(3) 0.37896(18) 0.0677(7) Uani 1 1 d . .
H4 H 0.8384 0.2261 0.3921 0.081 Uiso 1 1 calc R U
C5 C 0.71323(16) 0.1352(3) 0.32598(16) 0.0550(6) Uani 1 1 d . .
H5 H 0.6828 0.2198 0.3038 0.066 Uiso 1 1 calc R U
C6 C 0.66487(15) 0.0059(2) 0.30574(14) 0.0404(5) Uani 1 1 d . .
C7 C 0.56340(14) -0.0010(2) 0.24668(14) 0.0391(5) Uani 1 1 d . .
H7 H 0.5522 -0.1007 0.2273 0.047 Uiso 1 1 calc R U
C8 C 0.56621(14) 0.0864(2) 0.15691(13) 0.0409(5) Uani 1 1 d . .
C9 C 0.6279(2) 0.0879(3) 0.00698(16) 0.0760(8) Uani 1 1 d . .
H9A H 0.5647 0.1269 -0.0197 0.114 Uiso 1 1 calc R U
H9B H 0.6518 0.0214 -0.0368 0.114 Uiso 1 1 calc R U
H9C H 0.6758 0.1636 0.0193 0.114 Uiso 1 1 calc R U
C10 C 0.47663(14) 0.0428(2) 0.29890(14) 0.0393(5) Uani 1 1 d . .
C11 C 0.47727(15) 0.1038(2) 0.38260(15) 0.0503(6) Uani 1 1 d . .
H11 H 0.5384 0.1288 0.4161 0.060 Uiso 1 1 calc R U
C12 C 0.38251(16) 0.1335(3) 0.42472(15) 0.0585(6) Uani 1 1 d . .
H12A H 0.3605 0.2304 0.4098 0.070 Uiso 1 1 calc R U
H12B H 0.3938 0.1241 0.4931 0.070 Uiso 1 1 calc R U
C13 C 0.30311(18) 0.0294(3) 0.38539(16) 0.0600(7) Uani 1 1 d . .
H13A H 0.3183 -0.0643 0.4123 0.072 Uiso 1 1 calc R U
H13B H 0.2385 0.0591 0.4035 0.072 Uiso 1 1 calc R U
C14 C 0.29732(16) 0.0207(2) 0.28015(15) 0.0435(5) Uani 1 1 d . .
C15 C 0.21647(15) 0.0128(2) 0.21773(15) 0.0470(5) Uani 1 1 d . .
H15 H 0.2271 0.0019 0.1545 0.056 Uiso 1 1 calc R U
C16 C 0.11239(16) 0.0195(2) 0.23853(16) 0.0504(6) Uani 1 1 d . .
C18 C -0.05776(18) 0.0121(3) 0.1637(2) 0.0776(9) Uani 1 1 d . .
H18 H -0.0725 -0.0075 0.2285 0.093 Uiso 1 1 calc R U
C19 C -0.0898(2) 0.1577(4) 0.1363(3) 0.1314(16) Uani 1 1 d . .
H19A H -0.0474 0.2254 0.1722 0.197 Uiso 1 1 calc R U
H19B H -0.1582 0.1716 0.1489 0.197 Uiso 1 1 calc R U
H19C H -0.0850 0.1713 0.0699 0.197 Uiso 1 1 calc R U
C20 C -0.1055(2) -0.0987(4) 0.0980(3) 0.1099(12) Uani 1 1 d . .
H20A H -0.0944 -0.0756 0.0341 0.165 Uiso 1 1 calc R U
H20B H -0.1763 -0.1017 0.1030 0.165 Uiso 1 1 calc R U
H20C H -0.0764 -0.1902 0.1147 0.165 Uiso 1 1 calc R U
O1 O 0.61467(12) 0.01511(16) 0.09469(10) 0.0565(5) Uani 1 1 d . .
O2 O 0.53282(12) 0.20335(18) 0.14295(11) 0.0688(5) Uani 1 1 d . .
O3 O 0.38773(10) 0.01006(15) 0.24283(10) 0.0496(4) Uani 1 1 d . .
O4 O 0.05012(12) 0.0029(2) 0.15846(12) 0.0694(6) Uani 1 1 d . .
O5 O 0.08260(12) 0.0356(2) 0.31444(13) 0.0829(6) Uani 1 1 d . .

loop_
_atom_site_aniso_label
_atom_site_aniso_U_11
_atom_site_aniso_U_22
_atom_site_aniso_U_33
_atom_site_aniso_U_23
_atom_site_aniso_U_13
_atom_site_aniso_U_12
C1 0.0515(13) 0.0559(14) 0.0511(12) 0.0062(10) 0.0086(10) 0.0121(11)
C2 0.0550(15) 0.091(2) 0.0624(15) 0.0150(14) 0.0007(12) 0.0243(14)
C3 0.0395(13) 0.126(3) 0.0528(15) 0.0027(15) -0.0044(11) 0.0078(15)
C4 0.0453(13) 0.089(2) 0.0668(15) -0.0037(14) -0.0047(11) -0.0129(13)
C5 0.0450(12) 0.0568(15) 0.0614(14) 0.0031(11) -0.0019(10) -0.0029(10)
C6 0.0346(11) 0.0500(13) 0.0372(11) 0.0024(8) 0.0072(8) 0.0037(9)
C7 0.0371(11) 0.0370(11) 0.0430(11) -0.0029(8) 0.0038(9) 0.0014(8)
C8 0.0326(10) 0.0484(13) 0.0413(11) -0.0026(9) 0.0022(8) 0.0008(9)
C9 0.0741(17) 0.111(2) 0.0452(13) 0.0155(14) 0.0157(12) 0.0067(16)
C10 0.0325(10) 0.0431(11) 0.0420(11) 0.0009(9) 0.0028(8) -0.0002(8)
C11 0.0405(11) 0.0593(14) 0.0507(13) -0.0097(10) 0.0032(9) -0.0045(10)
C12 0.0552(14) 0.0739(16) 0.0477(12) -0.0133(11) 0.0111(10) 0.0007(11)
C13 0.0491(13) 0.0828(18) 0.0492(13) 0.0022(12) 0.0104(11) -0.0033(12)
C14 0.0380(11) 0.0467(12) 0.0471(12) -0.0009(9) 0.0104(9) -0.0023(9)
C15 0.0382(12) 0.0597(14) 0.0437(12) -0.0031(9) 0.0075(9) 0.0001(9)
C16 0.0406(12) 0.0632(15) 0.0480(13) -0.0027(10) 0.0079(10) -0.0033(10)
C18 0.0357(13) 0.138(3) 0.0597(16) 0.0005(16) 0.0068(12) 0.0053(14)
C19 0.068(2) 0.112(3) 0.213(5) -0.020(3) 0.007(2) 0.021(2)
C20 0.0564(18) 0.120(3) 0.150(3) -0.006(2) -0.0010(19) -0.0207(19)
O1 0.0596(10) 0.0675(11) 0.0444(9) 0.0033(7) 0.0148(7) 0.0121(7)
O2 0.0856(12) 0.0549(11) 0.0678(11) 0.0138(8) 0.0174(9) 0.0219(9)
O3 0.0333(8) 0.0729(11) 0.0433(8) -0.0091(7) 0.0067(6) -0.0008(7)
O4 0.0356(9) 0.1173(16) 0.0552(10) -0.0050(9) 0.0043(7) 0.0027(8)
O5 0.0441(10) 0.1474(19) 0.0587(11) -0.0144(11) 0.0130(8) -0.0059(10)

loop_
_atom_type_symbol
_atom_type_description
_atom_type_scat_dispersion_real
_atom_type_scat_dispersion_imag
_atom_type_scat_source
C C 0.0033 0.0016 'International Tables Vol C Tables 4.2.6.8 and 6.1.1.4'
H H 0.0000 0.0000 'International Tables Vol C Tables 4.2.6.8 and 6.1.1.4'
O O 0.0106 0.0060 'International Tables Vol C Tables 4.2.6.8 and 6.1.1.4'

loop_
_geom_angle_atom_site_label_1
_geom_angle_atom_site_label_2
_geom_angle_atom_site_label_3
_geom_angle
C6 C1 C2 119.9(2)
C6 C1 H1 120.1
C2 C1 H1 120.1
C3 C2 C1 121.0(2)
C3 C2 H2 119.5
C1 C2 H2 119.5
C2 C3 C4 119.8(2)
C2 C3 H3 120.1
C4 C3 H3 120.1
C3 C4 C5 120.0(3)
C3 C4 H4 120.0
C5 C4 H4 120.0
C4 C5 C6 120.5(2)
C4 C5 H5 119.7
C6 C5 H5 119.7
C1 C6 C5 118.8(2)
C1 C6 C7 119.81(18)
C5 C6 C7 121.35(18)
C10 C7 C8 111.01(16)
C10 C7 C6 114.19(16)
C8 C7 C6 109.73(16)
C10 C7 H7 107.2
C8 C7 H7 107.2
C6 C7 H7 107.2
O2 C8 O1 123.51(19)
O2 C8 C7 126.28(18)
O1 C8 C7 110.19(17)
O1 C9 H9A 109.5
O1 C9 H9B 109.5
H9A C9 H9B 109.5
O1 C9 H9C 109.5
H9A C9 H9C 109.5
H9B C9 H9C 109.5
C11 C10 O3 122.13(18)
C11 C10 C7 129.40(18)
O3 C10 C7 108.47(16)
C10 C11 C12 121.49(19)
C10 C11 H11 119.3
C12 C11 H11 119.3
C11 C12 C13 109.22(18)
C11 C12 H12A 109.8
C13 C12 H12A 109.8
C11 C12 H12B 109.8
C13 C12 H12B 109.8
H12A C12 H12B 108.3
C14 C13 C12 111.39(19)
C14 C13 H13A 109.3
C12 C13 H13A 109.3
C14 C13 H13B 109.3
C12 C13 H13B 109.3
H13A C13 H13B 108.0
C15 C14 O3 115.29(18)
C15 C14 C13 128.6(2)
O3 C14 C13 116.01(18)
C14 C15 C16 126.3(2)
C14 C15 H15 116.9
C16 C15 H15 116.9
O5 C16 O4 122.6(2)
O5 C16 C15 127.4(2)
O4 C16 C15 110.01(18)
O4 C18 C19 107.7(2)
O4 C18 C20 106.6(2)
C19 C18 C20 112.8(3)
O4 C18 H18 109.8
C19 C18 H18 109.8
C20 C18 H18 109.8
C18 C19 H19A 109.5
C18 C19 H19B 109.5
H19A C19 H19B 109.5
C18 C19 H19C 109.5
H19A C19 H19C 109.5
H19B C19 H19C 109.5
C18 C20 H20A 109.5
C18 C20 H20B 109.5
H20A C20 H20B 109.5
C18 C20 H20C 109.5
H20A C20 H20C 109.5
H20B C20 H20C 109.5
C8 O1 C9 116.68(19)
C14 O3 C10 119.79(15)
C16 O4 C18 118.50(18)

loop_
_geom_bond_atom_site_label_1
_geom_bond_atom_site_label_2
_geom_bond_distance
C1 C6 1.379(3)
C1 C2 1.388(3)
C1 H1 0.9300
C2 C3 1.359(4)
C2 H2 0.9300
C3 C4 1.372(4)
C3 H3 0.9300
C4 C5 1.385(3)
C4 H4 0.9300
C5 C6 1.388(3)
C5 H5 0.9300
C6 C7 1.518(3)
C7 C10 1.503(3)
C7 C8 1.519(3)
C7 H7 0.9800
C8 O2 1.191(2)
C8 O1 1.332(2)
C9 O1 1.447(3)
C9 H9A 0.9600
C9 H9B 0.9600
C9 H9C 0.9600
C10 C11 1.318(3)
C10 O3 1.392(2)
C11 C12 1.487(3)
C11 H11 0.9300
C12 C13 1.504(3)
C12 H12A 0.9700
C12 H12B 0.9700
C13 C14 1.490(3)
C13 H13A 0.9700
C13 H13B 0.9700
C14 C15 1.324(3)
C14 O3 1.378(2)
C15 C16 1.458(3)
C15 H15 0.9300
C16 O5 1.199(3)
C16 O4 1.343(3)
C18 O4 1.457(3)
C18 C19 1.469(4)
C18 C20 1.491(4)
C18 H18 0.9800
C19 H19A 0.9600
C19 H19B 0.9600
C19 H19C 0.9600
C20 H20A 0.9600
C20 H20B 0.9600
C20 H20C 0.9600

loop_
_geom_hbond_atom_site_label_D
_geom_hbond_atom_site_label_H
_geom_hbond_atom_site_label_A
_geom_hbond_distance_DH
_geom_hbond_distance_HA
_geom_hbond_distance_DA
_geom_hbond_angle_DHA
C13 H13B O5 0.97 2.33 3.014(3) 127.0
C13 H13B O5 0.97 2.33 3.014(3) 127.0
C13 H13B O5 0.97 2.33 3.014(3) 127.0
C13 H13B O5 0.97 2.33 3.014(3) 127.0

loop_
_geom_torsion_atom_site_label_1
_geom_torsion_atom_site_label_2
_geom_torsion_atom_site_label_3
_geom_torsion_atom_site_label_4
_geom_torsion
C6 C1 C2 C3 0.5(4)
C1 C2 C3 C4 -0.8(4)
C2 C3 C4 C5 0.6(4)
C3 C4 C5 C6 -0.2(4)
C2 C1 C6 C5 0.0(3)
C2 C1 C6 C7 179.02(19)
C4 C5 C6 C1 -0.1(3)
C4 C5 C6 C7 -179.2(2)
C1 C6 C7 C10 104.7(2)
C5 C6 C7 C10 -76.2(2)
C1 C6 C7 C8 -129.91(19)
C5 C6 C7 C8 49.1(3)
C10 C7 C8 O2 25.8(3)
C6 C7 C8 O2 -101.4(2)
C10 C7 C8 O1 -155.97(16)
C6 C7 C8 O1 76.9(2)
C8 C7 C10 C11 -114.3(2)
C6 C7 C10 C11 10.3(3)
C8 C7 C10 O3 64.9(2)
C6 C7 C10 O3 -170.46(15)
O3 C10 C11 C12 3.7(3)
C7 C10 C11 C12 -177.2(2)
C10 C11 C12 C13 26.3(3)
C11 C12 C13 C14 -48.6(3)
C12 C13 C14 C15 -139.1(2)
C12 C13 C14 O3 45.6(3)
O3 C14 C15 C16 179.33(18)
C13 C14 C15 C16 4.0(4)
C14 C15 C16 O5 1.4(4)
C14 C15 C16 O4 -177.8(2)
O2 C8 O1 C9 1.3(3)
C7 C8 O1 C9 -177.06(18)
C15 C14 O3 C10 168.28(18)
C13 C14 O3 C10 -15.7(3)
C11 C10 O3 C14 -10.1(3)
C7 C10 O3 C14 170.63(15)
O5 C16 O4 C18 3.2(4)
C15 C16 O4 C18 -177.5(2)
C19 C18 O4 C16 97.4(3)
C20 C18 O4 C16 -141.2(3)
